data_2018051
loop_
_publ_author_name
'Collas, Alain'
'Zeller, Matthias'
'Blockhuys, Frank'

_publ_section_title
;
 Conformational polymorphism of
 (<i>E</i>,<i>E</i>)-<i>N</i>,<i>N</i>'-bis(4-nitrobenzylidene)benzene-1,4-diamine
;
_journal_coeditor_code BM3102
_journal_issue 5
_journal_name_full 'Acta Crystallographica Section C'
_journal_page_first o171
_journal_page_last o174
_journal_paper_doi 10.1107/S0108270111010109
_journal_volume 67
_journal_year 2011
_chemical_formula_iupac 'C20 H14 N4 O4'
_chemical_formula_moiety 'C20 H14 N4 O4'
_chemical_formula_sum 'C20 H14 N4 O4'
_chemical_formula_weight 374.35
_chemical_name_systematic
;
(<i>E</i>,<i>E</i>)-<i>N</i>,<i>N</i>'-bis(4-nitrobenzylidene)benzene-
1,4-diamine
;
_space_group_IT_number 2
_symmetry_cell_setting triclinic
_symmetry_space_group_name_Hall '-P 1'
_symmetry_space_group_name_H-M 'P -1'
_atom_sites_solution_hydrogens geom
_atom_sites_solution_primary direct
_atom_sites_solution_secondary difmap
_audit_creation_method SHELXL-97
_cell_angle_alpha 73.2950(10)
_cell_angle_beta 82.7070(10)
_cell_angle_gamma 88.0710(10)
_cell_formula_units_Z 1
_cell_length_a 6.9357(7)
_cell_length_b 7.3036(7)
_cell_length_c 8.8768(8)
_cell_measurement_reflns_used 1698
_cell_measurement_temperature 173(2)
_cell_measurement_theta_max 31.63
_cell_measurement_theta_min 2.414
_cell_volume 427.20(7)
_computing_cell_refinement 'APEX2 (Bruker, 2008)'
_computing_data_collection 'APEX2 (Bruker, 2008)'
_computing_data_reduction 'APEX2 (Bruker, 2008)'
_computing_molecular_graphics 'ORTEP-3 (Farrugia, 1997) and Mercury (Macrae <i>et al.</i>, 2008)'
_computing_publication_material 'WinGX (Farrugia, 1999) and PLATON (Spek, 2009)'
_computing_structure_refinement 'SHELXL97 (Sheldrick, 2008)'
_computing_structure_solution 'SHELXS97 (Sheldrick, 2008)'
_diffrn_ambient_temperature 173(2)
_diffrn_measured_fraction_theta_full 0.993
_diffrn_measured_fraction_theta_max 0.993
_diffrn_measurement_device_type 'Bruker SMART APEX CCD'
_diffrn_measurement_method \w
_diffrn_radiation_monochromator graphite
_diffrn_radiation_source 'fine-focus sealed tube'
_diffrn_radiation_type MoK\a
_diffrn_radiation_wavelength 0.71073
_diffrn_reflns_av_R_equivalents 0.0180
_diffrn_reflns_av_sigmaI/netI 0.0276
_diffrn_reflns_limit_h_max 8
_diffrn_reflns_limit_h_min -8
_diffrn_reflns_limit_k_max 9
_diffrn_reflns_limit_k_min -9
_diffrn_reflns_limit_l_max 11
_diffrn_reflns_limit_l_min -11
_diffrn_reflns_number 3748
_diffrn_reflns_theta_full 26.37
_diffrn_reflns_theta_max 26.37
_diffrn_reflns_theta_min 2.41
_diffrn_standards_number 0
_exptl_absorpt_coefficient_mu 0.105
_exptl_absorpt_correction_T_max 0.991
_exptl_absorpt_correction_T_min 0.973
_exptl_absorpt_correction_type multi-scan
_exptl_absorpt_process_details '(APEX2; Bruker, 2008)'
_exptl_crystal_colour orange
_exptl_crystal_density_diffrn 1.455
_exptl_crystal_density_method 'not measured'
_exptl_crystal_description plate
_exptl_crystal_F_000 194
_exptl_crystal_size_max 0.29
_exptl_crystal_size_mid 0.22
_exptl_crystal_size_min 0.1
_refine_diff_density_max 0.195
_refine_diff_density_min -0.223
_refine_ls_extinction_method none
_refine_ls_goodness_of_fit_ref 1.080
_refine_ls_hydrogen_treatment constr
_refine_ls_matrix_type full
_refine_ls_number_parameters 127
_refine_ls_number_reflns 1731
_refine_ls_number_restraints 0
_refine_ls_restrained_S_all 1.080
_refine_ls_R_factor_all 0.0496
_refine_ls_R_factor_gt 0.0418
_refine_ls_shift/su_max 0.000
_refine_ls_shift/su_mean 0.000
_refine_ls_structure_factor_coef Fsqd
_refine_ls_weighting_details 'calc w=1/[\s^2^(Fo^2^)+(0.0427P)^2^+0.1688P] where P=(Fo^2^+2Fc^2^)/3'
_refine_ls_weighting_scheme calc
_refine_ls_wR_factor_gt 0.1010
_refine_ls_wR_factor_ref 0.1060
_reflns_number_gt 1496
_reflns_number_total 1731
_reflns_threshold_expression I>2\s(I)
_cod_data_source_file bm3102.cif
_cod_data_source_block I-1
_cod_depositor_comments
;
The following automatic conversions were performed:

data name '_iucr_refine_instruction_details' was replaced with
'_iucr_refine_instructions_details' as specified in the replacement
file 'data/replacement-values/replacement_tags.lst'.

Automatic conversion script
Id: cif_correct_tags 9268 2022-04-12 08:56:07Z antanas 
;
_cod_database_code 2018051
_cod_database_fobs_code 2018051

loop_
_symmetry_equiv_pos_as_xyz
'x, y, z'
'-x, -y, -z'

loop_
_atom_site_type_symbol
_atom_site_label
_atom_site_fract_x
_atom_site_fract_y
_atom_site_fract_z
_atom_site_U_iso_or_equiv
_atom_site_adp_type
_atom_site_calc_flag
_atom_site_refinement_flags
_atom_site_occupancy
_atom_site_disorder_assembly
_atom_site_disorder_group
C C1 0.1930(2) 0.5579(2) 0.66288(18) 0.0178(3) Uani d . 1 . .
C C2 0.1905(2) 0.6598(2) 0.50347(18) 0.0194(3) Uani d . 1 . .
H H2 0.1518 0.7871 0.4763 0.023 Uiso calc R 1 . .
C C3 0.2451(2) 0.5719(2) 0.38690(18) 0.0197(3) Uani d . 1 . .
H H3 0.2448 0.6388 0.2806 0.024 Uiso calc R 1 . .
C C4 0.3006(2) 0.3814(2) 0.43101(18) 0.0189(3) Uani d . 1 . .
C C5 0.3016(2) 0.2756(2) 0.58687(19) 0.0203(3) Uani d . 1 . .
H H5 0.3369 0.1473 0.6132 0.024 Uiso calc R 1 . .
C C6 0.2484(2) 0.3660(2) 0.70286(19) 0.0205(3) Uani d . 1 . .
H H6 0.2495 0.2981 0.8089 0.025 Uiso calc R 1 . .
C C7 0.1418(2) 0.6508(2) 0.78899(18) 0.0192(3) Uani d . 1 . .
H H7 0.1684 0.5885 0.8913 0.023 Uiso calc R 1 . .
C C9 0.0322(2) 0.9033(2) 0.88437(17) 0.0193(3) Uani d . 1 . .
C C10 -0.1413(2) 1.0007(2) 0.90212(18) 0.0199(3) Uani d . 1 . .
H H10 -0.2356 1.0023 0.8360 0.024 Uiso calc R 1 . .
C C11 0.1744(2) 0.9046(2) 0.98217(18) 0.0201(3) Uani d . 1 . .
H H11 0.2916 0.8418 0.9697 0.024 Uiso calc R 1 . .
N N1 0.36618(18) 0.29163(19) 0.30492(16) 0.0215(3) Uani d . 1 . .
N N2 0.06211(18) 0.81443(18) 0.76120(15) 0.0202(3) Uani d . 1 . .
O O1 0.41396(17) 0.12242(16) 0.34468(15) 0.0295(3) Uani d . 1 . .
O O2 0.37407(18) 0.38908(17) 0.16651(13) 0.0303(3) Uani d . 1 . .

loop_
_atom_site_aniso_label
_atom_site_aniso_U_11
_atom_site_aniso_U_22
_atom_site_aniso_U_33
_atom_site_aniso_U_12
_atom_site_aniso_U_13
_atom_site_aniso_U_23
C1 0.0133(7) 0.0190(8) 0.0217(8) -0.0004(6) -0.0007(6) -0.0076(6)
C2 0.0190(8) 0.0160(7) 0.0230(8) 0.0008(6) -0.0016(6) -0.0059(6)
C3 0.0194(8) 0.0198(8) 0.0191(8) -0.0003(6) -0.0014(6) -0.0047(6)
C4 0.0154(7) 0.0213(8) 0.0234(8) 0.0002(6) -0.0020(6) -0.0119(6)
C5 0.0183(7) 0.0169(7) 0.0268(8) 0.0031(6) -0.0043(6) -0.0075(6)
C6 0.0194(8) 0.0211(8) 0.0205(8) 0.0013(6) -0.0036(6) -0.0050(6)
C7 0.0195(8) 0.0199(8) 0.0176(7) -0.0011(6) -0.0016(6) -0.0046(6)
C9 0.0254(8) 0.0152(7) 0.0164(7) -0.0003(6) -0.0007(6) -0.0038(6)
C10 0.0250(8) 0.0176(7) 0.0170(7) 0.0019(6) -0.0054(6) -0.0040(6)
C11 0.0226(8) 0.0164(7) 0.0205(8) 0.0038(6) -0.0022(6) -0.0048(6)
N1 0.0182(7) 0.0245(7) 0.0254(7) 0.0005(5) -0.0031(5) -0.0128(6)
N2 0.0215(7) 0.0194(7) 0.0206(7) 0.0010(5) -0.0013(5) -0.0079(5)
O1 0.0340(7) 0.0258(6) 0.0354(7) 0.0132(5) -0.0115(5) -0.0179(5)
O2 0.0398(7) 0.0303(7) 0.0214(6) -0.0020(5) 0.0023(5) -0.0105(5)

loop_
_atom_type_symbol
_atom_type_description
_atom_type_scat_dispersion_real
_atom_type_scat_dispersion_imag
_atom_type_scat_source
C C 0.0033 0.0016 'International Tables Vol C Tables 4.2.6.8 and 6.1.1.4'
H H 0.0000 0.0000 'International Tables Vol C Tables 4.2.6.8 and 6.1.1.4'
N N 0.0061 0.0033 'International Tables Vol C Tables 4.2.6.8 and 6.1.1.4'
O O 0.0106 0.0060 'International Tables Vol C Tables 4.2.6.8 and 6.1.1.4'

loop_
_geom_angle_atom_site_label_1
_geom_angle_atom_site_label_2
_geom_angle_atom_site_label_3
_geom_angle_site_symmetry_1
_geom_angle_site_symmetry_3
_geom_angle
_geom_angle_publ_flag
C6 C1 C2 . . 119.62(14) ?
C6 C1 C7 . . 119.41(14) ?
C2 C1 C7 . . 120.96(13) ?
C3 C2 C1 . . 120.05(14) ?
C3 C2 H2 . . 120.0 ?
C1 C2 H2 . . 120.0 ?
C2 C3 C4 . . 118.73(14) ?
C2 C3 H3 . . 120.6 ?
C4 C3 H3 . . 120.6 ?
C5 C4 C3 . . 122.83(14) ?
C5 C4 N1 . . 119.05(13) ?
C3 C4 N1 . . 118.10(14) ?
C4 C5 C6 . . 117.90(14) ?
C4 C5 H5 . . 121.0 ?
C6 C5 H5 . . 121.0 ?
C5 C6 C1 . . 120.85(14) ?
C5 C6 H6 . . 119.6 ?
C1 C6 H6 . . 119.6 ?
N2 C7 C1 . . 121.39(14) ?
N2 C7 H7 . . 119.3 ?
C1 C7 H7 . . 119.3 ?
C10 C9 C11 . . 119.42(14) ?
C10 C9 N2 . . 118.31(14) ?
C11 C9 N2 . . 122.18(14) ?
C11 C10 C9 2_577 . 120.37(15) ?
C11 C10 H10 2_577 . 119.8 ?
C9 C10 H10 . . 119.8 ?
C10 C11 C9 2_577 . 120.20(14) ?
C10 C11 H11 2_577 . 119.9 ?
C9 C11 H11 . . 119.9 ?
O2 N1 O1 . . 123.41(13) ?
O2 N1 C4 . . 118.76(13) ?
O1 N1 C4 . . 117.82(13) ?
C7 N2 C9 . . 118.55(13) ?

loop_
_geom_bond_atom_site_label_1
_geom_bond_atom_site_label_2
_geom_bond_site_symmetry_2
_geom_bond_distance
_geom_bond_publ_flag
C1 C6 . 1.397(2) ?
C1 C2 . 1.399(2) ?
C1 C7 . 1.469(2) ?
C2 C3 . 1.376(2) ?
C2 H2 . 0.9300 ?
C3 C4 . 1.388(2) ?
C3 H3 . 0.9300 ?
C4 C5 . 1.378(2) ?
C4 N1 . 1.4704(19) ?
C5 C6 . 1.382(2) ?
C5 H5 . 0.9300 ?
C6 H6 . 0.9300 ?
C7 N2 . 1.2711(19) ?
C7 H7 . 0.9300 ?
C9 C10 . 1.392(2) ?
C9 C11 . 1.396(2) ?
C9 N2 . 1.415(2) ?
C10 C11 2_577 1.387(2) ?
C10 H10 . 0.9300 ?
C11 C10 2_577 1.387(2) ?
C11 H11 . 0.9300 ?
N1 O2 . 1.2256(17) ?
N1 O1 . 1.2300(17) ?

loop_
_geom_torsion_atom_site_label_1
_geom_torsion_atom_site_label_2
_geom_torsion_atom_site_label_3
_geom_torsion_atom_site_label_4
_geom_torsion_site_symmetry_1
_geom_torsion_site_symmetry_2
_geom_torsion_site_symmetry_3
_geom_torsion_site_symmetry_4
_geom_torsion
_geom_torsion_publ_flag
C6 C1 C2 C3 . . . . -1.0(2) ?
C7 C1 C2 C3 . . . . 177.85(14) ?
C1 C2 C3 C4 . . . . 0.5(2) ?
C2 C3 C4 C5 . . . . 0.7(2) ?
C2 C3 C4 N1 . . . . -177.55(13) ?
C3 C4 C5 C6 . . . . -1.4(2) ?
N1 C4 C5 C6 . . . . 176.88(13) ?
C4 C5 C6 C1 . . . . 0.8(2) ?
C2 C1 C6 C5 . . . . 0.3(2) ?
C7 C1 C6 C5 . . . . -178.54(14) ?
C6 C1 C7 N2 . . . . -168.84(14) ?
C2 C1 C7 N2 . . . . 12.3(2) ?
C11 C9 C10 C11 . . . 2_577 -1.2(2) ?
N2 C9 C10 C11 . . . 2_577 -177.87(13) ?
C10 C9 C11 C10 . . . 2_577 1.2(2) ?
N2 C9 C11 C10 . . . 2_577 177.73(14) ?
C5 C4 N1 O2 . . . . -176.47(14) ?
C3 C4 N1 O2 . . . . 1.9(2) ?
C5 C4 N1 O1 . . . . 2.2(2) ?
C3 C4 N1 O1 . . . . -179.51(13) ?
C1 C7 N2 C9 . . . . -174.49(13) ?
C10 C9 N2 C7 . . . . -139.76(15) ?
C11 C9 N2 C7 . . . . 43.7(2) ?
